data_4515341
loop_
_publ_author_name
'Peters, Aaron W.'
'Otake, Kenichi'
'Platero-Prats, Ana E'
'Li, Zhanyong'
'DeStefano, Matthew R.'
'Chapman, Karena W.'
'Farha, Omar K.'
'Hupp, Joseph T.'

_publ_section_title
;
 Site-Directed Synthesis of Cobalt Oxide Clusters in a Metal-Organic
 Framework.
;
_journal_issue 17
_journal_name_full 'ACS applied materials &amp; interfaces'
_journal_page_first 15073
_journal_page_last 15078
_journal_paper_doi 10.1021/acsami.8b02825
_journal_volume 10
_journal_year 2018
_chemical_formula_moiety 'C100 O38 Zr6'
_chemical_formula_sum 'C100 O38 Zr6'
_chemical_formula_weight 2356.32
_chemical_name_systematic NU1000-NDC
_space_group_crystal_system hexagonal
_space_group_IT_number 191
_space_group_name_Hall '-P 6 2'
_space_group_name_H-M_alt 'P 6/m m m'
_audit_creation_method SHELXL-2017/1
_audit_update_record
;
2017-10-17 deposited with the CCDC.
2017-10-17 downloaded from the CCDC.
;
_cell_angle_alpha 90
_cell_angle_beta 90
_cell_angle_gamma 120
_cell_formula_units_Z 3
_cell_length_a 38.926(3)
_cell_length_b 38.926(3)
_cell_length_c 16.8351(16)
_cell_measurement_reflns_used 3378
_cell_measurement_temperature 100(2)
_cell_measurement_theta_max 56.03
_cell_measurement_theta_min 4.35
_cell_volume 22092(3)
_computing_cell_refinement 'Bruker SAINT'
_computing_data_collection 'Bruker APEX2'
_computing_data_reduction 'Bruker SAINT'
_computing_molecular_graphics 'Yadokari-XG (Wakita, Nemoto et al., 2009)'
_computing_publication_material 'Yadokari-XG (Wakita, Nemoto et al., 2009)'
_computing_structure_refinement 'SHELXL-2017/1 (Sheldrick, 2017)'
_computing_structure_solution 'SHELXS-97 (Sheldrick 2008)'
_diffrn_ambient_temperature 100(2)
_diffrn_measured_fraction_theta_full 0.993
_diffrn_measured_fraction_theta_max 0.993
_diffrn_measurement_device_type 'Bruker Kappa APEX-II CCD area detector'
_diffrn_measurement_method '\f and \w scans'
_diffrn_radiation_monochromator 'MX optics'
_diffrn_radiation_type CuK\a
_diffrn_radiation_wavelength 1.54178
_diffrn_reflns_av_R_equivalents 0.1996
_diffrn_reflns_av_unetI/netI 0.1172
_diffrn_reflns_Laue_measured_fraction_full 0.993
_diffrn_reflns_Laue_measured_fraction_max 0.993
_diffrn_reflns_limit_h_max 21
_diffrn_reflns_limit_h_min -42
_diffrn_reflns_limit_k_max 42
_diffrn_reflns_limit_k_min -17
_diffrn_reflns_limit_l_max 18
_diffrn_reflns_limit_l_min -7
_diffrn_reflns_number 43388
_diffrn_reflns_point_group_measured_fraction_full 0.993
_diffrn_reflns_point_group_measured_fraction_max 0.993
_diffrn_reflns_theta_full 58.017
_diffrn_reflns_theta_max 58.017
_diffrn_reflns_theta_min 3.711
_diffrn_source microsource
_exptl_absorpt_coefficient_mu 1.933
_exptl_absorpt_correction_T_max 1.0000
_exptl_absorpt_correction_T_min 0.6322
_exptl_absorpt_correction_type multi-scan
_exptl_absorpt_process_details '(SADABS-2014/5; Krause et al., 2015)'
_exptl_crystal_colour yellow
_exptl_crystal_density_diffrn 0.531
_exptl_crystal_density_method 'not measured'
_exptl_crystal_description block
_exptl_crystal_F_000 3432
_exptl_crystal_size_max 0.050
_exptl_crystal_size_mid 0.030
_exptl_crystal_size_min 0.030
_refine_diff_density_max 2.204
_refine_diff_density_min -6.924
_refine_diff_density_rms 0.188
_refine_ls_extinction_method none
_refine_ls_goodness_of_fit_ref 1.253
_refine_ls_hydrogen_treatment undef
_refine_ls_matrix_type full
_refine_ls_number_parameters 188
_refine_ls_number_reflns 5758
_refine_ls_number_restraints 351
_refine_ls_restrained_S_all 1.243
_refine_ls_R_factor_all 0.1436
_refine_ls_R_factor_gt 0.1246
_refine_ls_shift/su_max 0.000
_refine_ls_shift/su_mean 0.000
_refine_ls_structure_factor_coef Fsqd
_refine_ls_weighting_details 'w=1/[\s^2^(Fo^2^)+(0.2000P)^2^] where P=(Fo^2^+2Fc^2^)/3'
_refine_ls_weighting_scheme calc
_refine_ls_wR_factor_gt 0.3267
_refine_ls_wR_factor_ref 0.3424
_reflns_Friedel_coverage 0.000
_reflns_number_gt 4254
_reflns_number_total 5758
_reflns_threshold_expression 'I > 2\s(I)'
_cod_data_source_file am8b02825_si_002.cif
_cod_data_source_block NU1000-NDC
_cod_original_cell_volume 22091(4)
_cod_database_code 4515341
_shelx_shelxl_version_number 2017/1
_shelx_space_group_comment
;
The symmetry employed for this shelxl refinement is uniquely defined
by the following loop, which should always be used as a source of
symmetry information in preference to the above space-group names.
They are only intended as comments.
;

loop_
_space_group_symop_operation_xyz
'x, y, z'
'-x, -y, z'
'-y, x-y, z'
'-x+y, -x, z'
'x-y, x, z'
'y, -x+y, z'
'x-y, -y, -z'
'-x, -x+y, -z'
'y, x, -z'
'-y, -x, -z'
'x, x-y, -z'
'-x+y, y, -z'
'-x, -y, -z'
'x, y, -z'
'y, -x+y, -z'
'x-y, x, -z'
'-x+y, -x, -z'
'-y, x-y, -z'
'-x+y, y, z'
'x, x-y, z'
'-y, -x, z'
'y, x, z'
'-x, -x+y, z'
'x-y, -y, z'

loop_
_atom_site_label
_atom_site_type_symbol
_atom_site_fract_x
_atom_site_fract_y
_atom_site_fract_z
_atom_site_U_iso_or_equiv
_atom_site_adp_type
_atom_site_occupancy
_atom_site_site_symmetry_order
_atom_site_calc_flag
_atom_site_refinement_flags_posn
_atom_site_refinement_flags_adp
_atom_site_refinement_flags_occupancy
_atom_site_disorder_assembly
_atom_site_disorder_group
Zr1 Zr 0.07275(4) 0.53637(2) 0.500000 0.0270(4) Uani 1 4 d S T P . .
Zr2 Zr 0.000000 0.45514(3) 0.39539(6) 0.0341(4) Uani 1 2 d S T P . .
O003 O 0.0373(3) 0.4761(3) 0.500000 0.041(3) Uiso 1 2 d S . P A .
O004 O 0.0367(2) 0.51835(12) 0.3960(5) 0.035(2) Uiso 1 2 d S . P A 2
O005 O 0.10510(17) 0.5176(2) 0.5808(3) 0.0457(19) Uani 1 1 d . . . . .
O6 O 0.0584(2) 0.4657(2) 0.6489(4) 0.059(2) Uani 1 1 d . . . . .
C1 C 0.0939(2) 0.4934(3) 0.6293(6) 0.040(2) Uani 1 1 d . U . . .
C2 C 0.1144(3) 0.4613(4) 0.7414(6) 0.063(3) Uani 1 1 d . U . . .
C3 C 0.1260(3) 0.4924(4) 0.6838(6) 0.051(3) Uani 1 1 d . U . . .
C4 C 0.1644(3) 0.5223(4) 0.6761(6) 0.063(3) Uani 1 1 d . U . . .
C5 C 0.1942(3) 0.5223(4) 0.7237(6) 0.067(3) Uani 1 1 d . U . . .
C6 C 0.1447(4) 0.4633(4) 0.7926(7) 0.070(3) Uani 1 1 d . U . . .
C7 C 0.1842(3) 0.4933(4) 0.7823(5) 0.049(3) Uani 1 1 d . U . . .
C8 C 0.2468(3) 0.4936(6) 0.7938(10) 0.070(5) Uani 1 2 d S TU P . .
C9 C 0.2150(3) 0.4934(4) 0.9158(5) 0.062(3) Uani 1 1 d . U . . .
C10 C 0.2162(3) 0.4937(4) 0.8331(6) 0.068(3) Uani 1 1 d . U . . .
C11 C 0.1848(3) 0.4948(4) 0.9617(5) 0.057(3) Uani 1 1 d . U . . .
C12 C 0.2463(3) 0.4925(6) 0.9572(9) 0.064(4) Uani 1 2 d S TU P . .
O9 O 0.000000 0.4696(3) 0.2677(5) 0.057(3) Uani 1 2 d S T P A .
O8 O 0.000000 0.3991(2) 0.4039(7) 0.061(3) Uani 1 2 d S T P A .
O10 O 0.0346(3) 0.5745(3) 0.500000 0.047(3) Uiso 1 2 d S . P . .
C14 C 0.000000 0.500000 0.1515(15) 0.067(6) Uani 1 4 d S TU P A .
C13 C 0.000000 0.500000 0.2348(16) 0.068(6) Uani 1 4 d S TU P . .
C17 C 0.000000 0.4862(9) 0.014(3) 0.085(10) Uani 0.5 2 d S TU P A .
C18 C 0.000000 0.4805(12) 0.097(3) 0.077(8) Uani 0.5 2 d S TU P . .
C15 C 0.000000 0.4597(13) 0.117(3) 0.085(9) Uani 0.5 2 d S TU P . .
C16 C 0.000000 0.4539(12) 0.029(2) 0.092(9) Uani 0.5 2 d S TU P A .
O11 O 0.0449(6) 0.4997(6) 0.3964(12) 0.025(5) Uiso 0.25 1 d . . P A 1

loop_
_atom_site_aniso_label
_atom_site_aniso_U_11
_atom_site_aniso_U_22
_atom_site_aniso_U_33
_atom_site_aniso_U_23
_atom_site_aniso_U_13
_atom_site_aniso_U_12
Zr1 0.0203(7) 0.0456(7) 0.0067(7) 0.000 0.000 0.0101(4)
Zr2 0.0271(6) 0.0499(6) 0.0176(7) -0.0088(4) 0.000 0.0136(3)
O005 0.020(3) 0.109(6) 0.015(3) 0.005(4) 0.003(3) 0.038(4)
O6 0.047(4) 0.100(6) 0.030(4) 0.026(4) 0.000(3) 0.037(4)
C1 0.013(4) 0.075(6) 0.036(5) 0.015(5) 0.008(4) 0.026(4)
C2 0.063(6) 0.119(9) 0.024(5) 0.017(6) -0.009(5) 0.057(6)
C3 0.028(5) 0.101(8) 0.028(5) 0.004(5) -0.002(4) 0.036(5)
C4 0.030(5) 0.115(9) 0.040(6) 0.001(6) -0.011(4) 0.033(5)
C5 0.045(6) 0.128(9) 0.028(5) 0.008(6) 0.000(5) 0.043(6)
C6 0.075(7) 0.114(9) 0.043(6) 0.028(6) -0.003(5) 0.064(7)
C7 0.039(5) 0.106(7) 0.014(4) -0.009(4) -0.006(4) 0.045(5)
C8 0.050(5) 0.136(12) 0.053(9) 0.014(9) 0.007(4) 0.068(6)
C9 0.052(6) 0.147(10) 0.012(4) 0.005(5) 0.003(4) 0.068(6)
C10 0.057(6) 0.140(10) 0.027(5) -0.006(6) 0.006(5) 0.065(6)
C11 0.047(5) 0.130(9) 0.025(4) -0.006(5) 0.002(4) 0.068(6)
C12 0.050(5) 0.129(12) 0.040(7) 0.015(8) 0.007(4) 0.064(6)
O9 0.019(4) 0.102(7) 0.023(5) -0.030(5) 0.000 0.009(2)
O8 0.032(5) 0.038(4) 0.112(9) -0.009(5) 0.000 0.016(2)
C14 0.061(10) 0.092(11) 0.039(10) 0.000 0.000 0.031(5)
C13 0.056(11) 0.095(12) 0.041(11) 0.000 0.000 0.028(6)
C17 0.086(13) 0.092(13) 0.075(17) -0.001(13) 0.000 0.043(7)
C18 0.083(12) 0.079(12) 0.070(13) -0.009(11) 0.000 0.042(6)
C15 0.094(14) 0.097(13) 0.064(14) -0.016(11) 0.000 0.047(7)
C16 0.101(14) 0.105(13) 0.068(15) -0.009(11) 0.000 0.051(7)

loop_
_atom_type_symbol
_atom_type_description
_atom_type_scat_dispersion_real
_atom_type_scat_dispersion_imag
_atom_type_scat_source
C C 0.0181 0.0091 'International Tables Vol C Tables 4.2.6.8 and 6.1.1.4'
O O 0.0492 0.0322 'International Tables Vol C Tables 4.2.6.8 and 6.1.1.4'
Zr Zr -0.1862 2.2449 'International Tables Vol C Tables 4.2.6.8 and 6.1.1.4'

loop_
_geom_angle_atom_site_label_1
_geom_angle_atom_site_label_2
_geom_angle_atom_site_label_3
_geom_angle
_geom_angle_site_symmetry_1
_geom_angle_site_symmetry_3
O003 Zr1 O003 108.5(6) . 20_565
O003 Zr1 O004 70.53(18) . .
O003 Zr1 O004 70.53(18) 20_565 .
O003 Zr1 O004 70.53(18) . 14_556
O003 Zr1 O004 70.54(18) 20_565 14_556
O003 Zr1 O11 54.3(5) . .
O003 Zr1 O11 94.5(6) 20_565 .
O003 Zr1 O11 54.3(5) . 14_556
O003 Zr1 O11 94.5(6) 20_565 14_556
O11 Zr1 O11 107.0(11) . 14_556
O003 Zr1 O11 94.5(6) . 20_565
O003 Zr1 O11 54.3(5) 20_565 20_565
O11 Zr1 O11 48.2(11) . 20_565
O11 Zr1 O11 128.8(11) 14_556 20_565
O003 Zr1 O11 94.5(6) . 11_566
O003 Zr1 O11 54.3(5) 20_565 11_566
O11 Zr1 O11 128.8(11) . 11_566
O11 Zr1 O11 48.2(11) 14_556 11_566
O11 Zr1 O11 107.0(11) 20_565 11_566
O003 Zr1 O005 77.8(3) . 14_556
O003 Zr1 O005 141.97(15) 20_565 14_556
O11 Zr1 O005 57.8(6) . 14_556
O11 Zr1 O005 117.1(6) 14_556 14_556
O11 Zr1 O005 88.3(5) 20_565 14_556
O11 Zr1 O005 163.5(6) 11_566 14_556
O003 Zr1 O005 141.97(15) . 20_565
O003 Zr1 O005 77.8(3) 20_565 20_565
O11 Zr1 O005 163.5(6) . 20_565
O11 Zr1 O005 88.3(6) 14_556 20_565
O11 Zr1 O005 117.1(6) 20_565 20_565
O11 Zr1 O005 57.8(6) 11_566 20_565
O005 Zr1 O005 120.9(4) 14_556 20_565
O003 Zr1 O005 141.97(15) . 11_566
O003 Zr1 O005 77.8(3) 20_565 11_566
O11 Zr1 O005 88.3(6) . 11_566
O11 Zr1 O005 163.5(6) 14_556 11_566
O11 Zr1 O005 57.8(6) 20_565 11_566
O11 Zr1 O005 117.1(6) 11_566 11_566
O005 Zr1 O005 76.0(4) 14_556 11_566
O005 Zr1 O005 75.9(3) 20_565 11_566
O003 Zr1 O005 77.8(3) . .
O003 Zr1 O005 141.98(15) 20_565 .
O004 Zr1 O005 141.82(19) . .
O004 Zr1 O005 77.1(2) 14_556 .
O11 Zr1 O005 117.1(6) . .
O11 Zr1 O005 57.8(6) 14_556 .
O11 Zr1 O005 163.5(6) 20_565 .
O11 Zr1 O005 88.3(5) 11_566 .
O005 Zr1 O005 75.9(3) 14_556 .
O005 Zr1 O005 76.0(4) 20_565 .
O005 Zr1 O005 120.9(4) 11_566 .
O11 Zr2 O11 120.8(13) 23 .
O11 Zr2 O004 25.1(7) 23 2_565
O11 Zr2 O004 95.7(7) . 2_565
O11 Zr2 O003 57.8(7) 23 8_556
O11 Zr2 O003 118.5(7) . 8_556
O11 Zr2 O003 118.5(7) 23 .
O11 Zr2 O003 57.8(7) . .
O004 Zr2 O003 68.1(4) . .
O004 Zr2 O003 107.4(4) 2_565 .
O003 Zr2 O003 71.0(4) 8_556 .
O11 Zr2 O10 124.7(7) 23 20_565
O11 Zr2 O10 68.5(7) . 20_565
O003 Zr2 O10 70.2(2) 8_556 20_565
O003 Zr2 O10 15.2(3) . 20_565
O11 Zr2 O10 68.5(7) 23 13_566
O11 Zr2 O10 124.7(7) . 13_566
O003 Zr2 O10 15.2(3) 8_556 13_566
O003 Zr2 O10 70.2(2) . 13_566
O10 Zr2 O10 65.2(5) 20_565 13_566
O11 Zr2 O8 119.5(7) 23 .
O11 Zr2 O8 119.5(7) . .
O004 Zr2 O8 144.48(19) . .
O004 Zr2 O8 144.49(19) 2_565 .
O003 Zr2 O8 89.3(4) 8_556 .
O003 Zr2 O8 89.3(4) . .
O10 Zr2 O8 74.1(4) 20_565 .
O10 Zr2 O8 74.1(4) 13_566 .
O11 Zr2 O9 83.3(7) 23 .
O11 Zr2 O9 83.3(7) . .
O004 Zr2 O9 78.3(3) . .
O004 Zr2 O9 78.3(3) 2_565 .
O003 Zr2 O9 140.9(3) 8_556 .
O003 Zr2 O9 140.9(3) . .
O10 Zr2 O9 147.4(2) 20_565 .
O10 Zr2 O9 147.4(2) 13_566 .
O8 Zr2 O9 108.4(5) . .
O11 Zr2 O6 52.8(7) 23 8_556
O11 Zr2 O6 158.9(7) . 8_556
O003 Zr2 O6 76.8(3) 8_556 8_556
O003 Zr2 O6 143.1(3) . 8_556
O10 Zr2 O6 132.6(4) 20_565 8_556
O10 Zr2 O6 74.0(3) 13_566 8_556
O8 Zr2 O6 72.4(3) . 8_556
O9 Zr2 O6 76.0(2) . 8_556
O11 Zr2 O6 158.9(7) 23 14_556
O11 Zr2 O6 52.8(7) . 14_556
O003 Zr2 O6 143.1(3) 8_556 14_556
O003 Zr2 O6 76.8(3) . 14_556
O10 Zr2 O6 74.0(3) 20_565 14_556
O10 Zr2 O6 132.6(4) 13_566 14_556
O8 Zr2 O6 72.4(3) . 14_556
O9 Zr2 O6 76.0(2) . 14_556
O6 Zr2 O6 124.3(4) 8_556 14_556
O10 O003 Zr1 153.4(19) 20_565 .
O10 O003 Zr2 82.4(10) 20_565 .
Zr1 O003 Zr2 111.9(4) . .
O10 O003 Zr2 82.4(10) 20_565 14_556
Zr1 O003 Zr2 111.9(4) . 14_556
Zr2 O003 Zr2 108.8(4) . 14_556
Zr1 O004 Zr2 109.5(3) . .
Zr1 O004 Zr2 109.5(3) . 2_565
Zr2 O004 Zr2 109.4(4) . 2_565
C1 O005 Zr1 131.3(5) . .
C1 O6 O11 82.2(9) . 14_556
C1 O6 Zr2 129.2(6) . 14_556
O11 O6 Zr2 49.8(7) 14_556 14_556
O005 C1 O6 131.8(8) . .
O005 C1 C3 117.0(8) . .
O6 C1 C3 111.2(9) . .
C6 C2 C3 117.2(11) . .
C4 C3 C2 122.2(9) . .
C4 C3 C1 118.0(10) . .
C2 C3 C1 119.9(9) . .
C3 C4 C5 119.7(11) . .
C7 C5 C4 120.2(10) . .
C7 C6 C2 120.1(10) . .
C5 C7 C6 120.4(9) . .
C5 C7 C10 119.9(10) . .
C6 C7 C10 119.7(10) . .
C10 C8 C10 122.0(16) 19 .
C10 C9 C12 117.9(10) . .
C10 C9 C11 124.1(9) . .
C12 C9 C11 117.9(9) . .
C8 C10 C9 120.5(11) . .
C8 C10 C7 116.3(10) . .
C9 C10 C7 123.1(9) . .
C11 C11 C9 122.6(5) 14_557 .
C9 C12 C9 121.0(13) 19 .
C9 C12 C12 119.5(7) 19 14_557
C9 C12 C12 119.5(6) . 14_557
C13 O9 Zr2 129.8(13) . .
O003 O10 Zr2 82.4(10) 20_565 2_565
O003 O10 Zr2 82.4(10) 20_565 13_566
Zr2 O10 Zr2 108.8(5) 2_565 13_566
O003 O10 Zr1 20.8(15) 20_565 .
Zr2 O10 Zr1 94.5(4) 2_565 .
Zr2 O10 Zr1 94.5(4) 13_566 .
C18 C14 C18 80(5) . 2_565
C18 C14 C13 140(2) . .
C18 C14 C13 140(2) 2_565 .
C18 C14 C15 30(3) . .
C18 C14 C15 109(3) 2_565 .
C13 C14 C15 110.5(19) . .
C18 C14 C15 109(3) . 2_565
C18 C14 C15 30(3) 2_565 2_565
C13 C14 C15 110.5(19) . 2_565
C15 C14 C15 139(4) . 2_565
O9 C13 O9 130(2) 2_565 .
O9 C13 C14 115.1(11) 2_565 .
O9 C13 C14 115.1(11) . .
C17 C17 C17 90.004(2) 14 2_565
C17 C17 C17 66(5) 14 13_565
C17 C17 C17 24(5) 2_565 13_565
C17 C17 C16 102(3) 14 .
C17 C17 C16 168(3) 2_565 .
C17 C17 C16 168(8) 13_565 .
C17 C17 C18 171(2) 14 .
C17 C17 C18 99(2) 2_565 .
C17 C17 C18 122(6) 13_565 .
C16 C17 C18 69(3) . .
C17 C17 C16 60(2) 14 14
C17 C17 C16 150(2) 2_565 14
C17 C17 C16 126(7) 13_565 14
C16 C17 C16 42(3) . 14
C18 C17 C16 111(3) . 14
C17 C17 C18 6.7(18) 14 14
C17 C17 C18 96.7(18) 2_565 14
C17 C17 C18 73(5) 13_565 14
C16 C17 C18 95(3) . 14
C18 C17 C18 164(4) . 14
C16 C17 C18 53(3) 14 14
C17 C17 C18 137.3(18) 14 2_565
C17 C17 C18 47.3(18) 2_565 2_565
C17 C17 C18 71(5) 13_565 2_565
C16 C17 C18 121(4) . 2_565
C18 C17 C18 52(3) . 2_565
C16 C17 C18 163(4) 14 2_565
C18 C17 C18 144(2) 14 2_565
C17 C17 C15 149.2(18) 14 .
C17 C17 C15 120.8(18) 2_565 .
C17 C17 C15 144(6) 13_565 .
C16 C17 C15 47(3) . .
C18 C17 C15 22(2) . .
C16 C17 C15 89(3) 14 .
C18 C17 C15 142(3) 14 .
C18 C17 C15 74(3) 2_565 .
C14 C18 C17 131(4) . .
C14 C18 C18 50(2) . 2_565
C17 C18 C18 81(2) . 2_565
C14 C18 C17 133(4) . 14
C17 C18 C17 2.2(8) . 14
C18 C18 C17 83.3(18) 2_565 14
C14 C18 C17 97(3) . 2_565
C17 C18 C17 34(2) . 2_565
C18 C18 C17 47.3(18) 2_565 2_565
C17 C18 C17 36(2) 14 2_565
C16 C15 C14 119(4) . .
C16 C15 C17 39(2) . .
C14 C15 C17 80(3) . .
C16 C16 C17 78(3) 14 .
C16 C16 C17 60(2) 14 14
C17 C16 C17 18(4) . 14
C16 C16 C15 171(3) 14 .
C17 C16 C15 93(4) . .
C17 C16 C15 111(4) 14 .
Zr2 O11 O11 119.6(7) . 20_565
Zr2 O11 O6 77.5(8) . 14_556
O11 O11 O6 150.7(7) 20_565 14_556
Zr2 O11 Zr1 125.8(11) . .
O11 O11 Zr1 65.9(5) 20_565 .
O6 O11 Zr1 125.9(11) 14_556 .

loop_
_geom_bond_atom_site_label_1
_geom_bond_atom_site_label_2
_geom_bond_distance
_geom_bond_site_symmetry_2
Zr1 O003 2.043(11) .
Zr1 O003 2.043(11) 20_565
Zr1 O004 2.131(8) .
Zr1 O004 2.131(8) 14_556
Zr1 O11 2.17(2) .
Zr1 O11 2.17(2) 14_556
Zr1 O11 2.17(2) 20_565
Zr1 O11 2.17(2) 11_566
Zr1 O005 2.212(6) 14_556
Zr1 O005 2.212(6) 20_565
Zr1 O005 2.212(6) 11_566
Zr1 O005 2.212(6) .
Zr2 O11 1.74(2) 23
Zr2 O11 1.74(2) .
Zr2 O004 2.140(5) .
Zr2 O004 2.140(5) 2_565
Zr2 O003 2.167(6) 8_556
Zr2 O003 2.167(6) .
Zr2 O10 2.167(6) 20_565
Zr2 O10 2.167(6) 13_566
Zr2 O8 2.186(10) .
Zr2 O9 2.222(11) .
Zr2 O6 2.226(7) 8_556
Zr2 O6 2.226(7) 14_556
O003 O10 0.575(13) 20_565
O005 C1 1.154(11) .
O6 C1 1.300(12) .
O6 O11 1.82(2) 14_556
C1 C3 1.566(13) .
C2 C6 1.433(15) .
C2 C3 1.436(16) .
C3 C4 1.365(15) .
C4 C5 1.412(15) .
C5 C7 1.400(16) .
C6 C7 1.402(17) .
C7 C10 1.502(15) .
C8 C10 1.366(13) 19
C8 C10 1.366(13) .
C9 C10 1.394(13) .
C9 C12 1.416(12) .
C9 C11 1.433(13) .
C11 C11 1.290(18) 14_557
C12 C12 1.44(3) 14_557
O9 C13 1.306(16) .
C14 C18 1.19(4) .
C14 C18 1.19(4) 2_565
C14 C13 1.40(4) .
C14 C15 1.68(5) .
C14 C15 1.68(5) 2_565
C17 C17 0.47(11) 14
C17 C17 1.08(7) 2_565
C17 C17 1.18(7) 13_565
C17 C16 1.28(5) .
C17 C18 1.42(7) .
C17 C16 1.45(5) 14
C17 C18 1.89(7) 14
C17 C18 1.91(6) 2_565
C17 C15 2.01(7) .
C18 C18 1.52(9) 2_565
C15 C16 1.49(5) .
C16 C16 0.99(7) 14
O11 O11 1.77(4) 20_565

loop_
_geom_torsion_atom_site_label_1
_geom_torsion_atom_site_label_2
_geom_torsion_atom_site_label_3
_geom_torsion_atom_site_label_4
_geom_torsion
_geom_torsion_site_symmetry_1
_geom_torsion_site_symmetry_4
Zr1 O005 C1 O6 8.2(19) . .
Zr1 O005 C1 C3 -171.3(6) . .
O11 O6 C1 O005 -24.6(15) 14_556 .
Zr2 O6 C1 O005 -6.9(18) 14_556 .
O11 O6 C1 C3 155.0(10) 14_556 .
Zr2 O6 C1 C3 172.7(6) 14_556 .
C6 C2 C3 C4 1.3(18) . .
C6 C2 C3 C1 -176.5(10) . .
O005 C1 C3 C4 6.6(16) . .
O6 C1 C3 C4 -173.0(10) . .
O005 C1 C3 C2 -175.4(10) . .
O6 C1 C3 C2 4.9(15) . .
C2 C3 C4 C5 2.6(19) . .
C1 C3 C4 C5 -179.5(10) . .
C3 C4 C5 C7 -4.3(19) . .
C3 C2 C6 C7 -3.6(18) . .
C4 C5 C7 C6 2.0(18) . .
C4 C5 C7 C10 -179.6(11) . .
C2 C6 C7 C5 2.0(19) . .
C2 C6 C7 C10 -176.4(11) . .
C10 C8 C10 C9 -1(3) 19 .
C10 C8 C10 C7 -179.7(13) 19 .
C12 C9 C10 C8 -1(2) . .
C11 C9 C10 C8 177.8(16) . .
C12 C9 C10 C7 178.1(15) . .
C11 C9 C10 C7 -4(2) . .
C5 C7 C10 C8 -54.6(19) . .
C6 C7 C10 C8 123.8(16) . .
C5 C7 C10 C9 126.7(14) . .
C6 C7 C10 C9 -54.9(18) . .
C10 C9 C11 C11 -179.4(10) . 14_557
C12 C9 C11 C11 -1.0(18) . 14_557
C10 C9 C12 C9 2(3) . 19
C11 C9 C12 C9 -176.3(12) . 19
C10 C9 C12 C12 179.4(9) . 14_557
C11 C9 C12 C12 1.0(17) . 14_557
Zr2 O9 C13 O9 0.000(12) . 2_565
Zr2 O9 C13 C14 180.000(7) . .
C18 C14 C13 O9 180.000(10) . 2_565
C18 C14 C13 O9 0.000(14) 2_565 2_565
C15 C14 C13 O9 180.000(5) . 2_565
C15 C14 C13 O9 0.000(7) 2_565 2_565
C18 C14 C13 O9 0.000(14) . .
C18 C14 C13 O9 180.000(11) 2_565 .
C15 C14 C13 O9 0.000(7) . .
C15 C14 C13 O9 180.000(6) 2_565 .
C18 C14 C18 C17 0.000(15) 2_565 .
C13 C14 C18 C17 180.000(15) . .
C15 C14 C18 C17 180.00(3) . .
C15 C14 C18 C17 0.000(18) 2_565 .
C13 C14 C18 C18 180.00(3) . 2_565
C15 C14 C18 C18 180.000(8) . 2_565
C15 C14 C18 C18 0.000(17) 2_565 2_565
C18 C14 C18 C17 0.000(15) 2_565 14
C13 C14 C18 C17 180.000(13) . 14
C15 C14 C18 C17 180.00(3) . 14
C15 C14 C18 C17 0.000(18) 2_565 14
C18 C14 C18 C17 0.000(10) 2_565 2_565
C13 C14 C18 C17 180.000(15) . 2_565
C15 C14 C18 C17 180.00(2) . 2_565
C15 C14 C18 C17 0.000(9) 2_565 2_565
C17 C17 C18 C14 0.000(16) 2_565 .
C17 C17 C18 C14 0.00(2) 13_565 .
C16 C17 C18 C14 180.000(17) . .
C16 C17 C18 C14 180.000(13) 14 .
C18 C17 C18 C14 180.00(3) 14 .
C18 C17 C18 C14 0.000(14) 2_565 .
C15 C17 C18 C14 180.00(4) . .
C17 C17 C18 C18 0.000(18) 2_565 2_565
C17 C17 C18 C18 0.000(18) 13_565 2_565
C16 C17 C18 C18 180.000(14) . 2_565
C16 C17 C18 C18 180.000(14) 14 2_565
C18 C17 C18 C18 180.00(4) 14 2_565
C15 C17 C18 C18 180.00(3) . 2_565
C17 C17 C18 C17 180.0(2) 2_565 14
C17 C17 C18 C17 180.0(3) 13_565 14
C16 C17 C18 C17 0.0(2) . 14
C16 C17 C18 C17 0.0(2) 14 14
C18 C17 C18 C17 0.0(2) 14 14
C18 C17 C18 C17 180.0(2) 2_565 14
C15 C17 C18 C17 0.0(2) . 14
C17 C17 C18 C17 0.00(3) 13_565 2_565
C16 C17 C18 C17 180.000(9) . 2_565
C16 C17 C18 C17 180.000(15) 14 2_565
C18 C17 C18 C17 180.00(5) 14 2_565
C18 C17 C18 C17 0.00(3) 2_565 2_565
C15 C17 C18 C17 180.000(14) . 2_565
C18 C14 C15 C16 0.000(16) . .
C18 C14 C15 C16 0.000(12) 2_565 .
C13 C14 C15 C16 180.000(10) . .
C15 C14 C15 C16 0.000(17) 2_565 .
C18 C14 C15 C17 0.000(18) . .
C18 C14 C15 C17 0.000(9) 2_565 .
C13 C14 C15 C17 180.000(10) . .
C15 C14 C15 C17 0.000(12) 2_565 .
C17 C17 C16 C16 0.00(3) 14 14
C17 C17 C16 C16 180.00(7) 2_565 14
C17 C17 C16 C16 0.00(7) 13_565 14
C18 C17 C16 C16 180.000(15) . 14
C18 C17 C16 C16 0.000(12) 14 14
C18 C17 C16 C16 180.000(10) 2_565 14
C15 C17 C16 C16 180.000(17) . 14
C17 C17 C16 C17 180.00(9) 2_565 14
C17 C17 C16 C17 0.00(10) 13_565 14
C18 C17 C16 C17 180.00(4) . 14
C16 C17 C16 C17 0.00(3) 14 14
C18 C17 C16 C17 0.00(3) 14 14
C18 C17 C16 C17 180.00(4) 2_565 14
C15 C17 C16 C17 180.00(4) . 14
C17 C17 C16 C15 180.00(3) 14 .
C17 C17 C16 C15 0.00(7) 2_565 .
C17 C17 C16 C15 180.00(7) 13_565 .
C18 C17 C16 C15 0.000(15) . .
C16 C17 C16 C15 180.000(17) 14 .
C18 C17 C16 C15 180.000(10) 14 .
C18 C17 C16 C15 0.000(15) 2_565 .
C14 C15 C16 C17 0.000(15) . .
C14 C15 C16 C17 0.000(14) . 14
C17 C15 C16 C17 0.000(14) . 14
O11 Zr2 O11 O11 -1.3(16) 23 20_565
O003 Zr2 O11 O11 -68.8(7) 8_556 20_565
O003 Zr2 O11 O11 -107.6(7) . 20_565
O10 Zr2 O11 O11 -119.9(6) 20_565 20_565
O10 Zr2 O11 O11 -85.2(7) 13_566 20_565
O8 Zr2 O11 O11 -175.7(4) . 20_565
O9 Zr2 O11 O11 76.9(5) . 20_565
O6 Zr2 O11 O11 64(2) 8_556 20_565
O6 Zr2 O11 O11 154.3(9) 14_556 20_565
O11 Zr2 O11 O6 -155.6(8) 23 14_556
O003 Zr2 O11 O6 136.9(5) 8_556 14_556
O003 Zr2 O11 O6 98.0(8) . 14_556
O10 Zr2 O11 O6 85.8(7) 20_565 14_556
O10 Zr2 O11 O6 120.5(7) 13_566 14_556
O8 Zr2 O11 O6 30.0(10) . 14_556
O9 Zr2 O11 O6 -77.5(6) . 14_556
O6 Zr2 O11 O6 -89.9(19) 8_556 14_556
O11 Zr2 O11 Zr1 79.0(18) 23 .
O003 Zr2 O11 Zr1 11.5(15) 8_556 .
O003 Zr2 O11 Zr1 -27.4(9) . .
O10 Zr2 O11 Zr1 -39.6(10) 20_565 .
O10 Zr2 O11 Zr1 -4.9(17) 13_566 .
O8 Zr2 O11 Zr1 -95.4(12) . .
O9 Zr2 O11 Zr1 157.1(13) . .
O6 Zr2 O11 Zr1 144.7(12) 8_556 .
O6 Zr2 O11 Zr1 -125.4(15) 14_556 .
